data_2018295
loop_
_publ_author_name
'Fan, Jun'
'Cai, Song-Liang'
'Zheng, Sheng-Run'
'Zhang, Wei-Guang'

_publ_section_title
;
 Two mononuclear octahedral complexes with benzimidazole-2-carboxylate:
 supramolecular networks constructed by hydrogen bonds
;
_journal_coeditor_code QS3005
_journal_issue 11
_journal_name_full 'Acta Crystallographica Section C'
_journal_page_first m346
_journal_page_last m350
_journal_paper_doi 10.1107/S0108270111041837
_journal_volume 67
_journal_year 2011
_chemical_formula_iupac '[Ni (C8 H5 N2 O2)2 (C7 H6 N2)2]'
_chemical_formula_moiety 'C30 H22 N8 Ni O4'
_chemical_formula_sum 'C30 H22 N8 Ni O4'
_chemical_formula_weight 617.27
_chemical_name_systematic
;
<i>trans</i>-bis(1<i>H</i>-benzimidazole-\k<i>N</i>^3^)bis(1<i>H</i>-
benzimidazole-2-carboxylato-\k^2^<i>N</i>^3^,<i>O</i>)nickel(II)
;
_space_group_IT_number 14
_symmetry_cell_setting monoclinic
_symmetry_space_group_name_Hall '-P 2ybc'
_symmetry_space_group_name_H-M 'P 1 21/c 1'
_atom_sites_solution_hydrogens geom
_atom_sites_solution_primary direct
_atom_sites_solution_secondary difmap
_audit_creation_method SHELXL-97
_cell_angle_alpha 90.00
_cell_angle_beta 112.21(3)
_cell_angle_gamma 90.00
_cell_formula_units_Z 2
_cell_length_a 10.321(2)
_cell_length_b 12.923(3)
_cell_length_c 11.495(2)
_cell_measurement_reflns_used 3310
_cell_measurement_temperature 298(2)
_cell_measurement_theta_max 28.07
_cell_measurement_theta_min 2.13
_cell_volume 1419.4(6)
_computing_cell_refinement 'SAINT (Bruker, 2004)'
_computing_data_collection 'APEX2 (Bruker, 2004)'
_computing_data_reduction 'SAINT (Bruker, 2004)'
_computing_molecular_graphics 'XP in SHELXTL (Bruker, 2004)'
_computing_publication_material 'SHELXL97 (Sheldrick, 2008)'
_computing_structure_refinement 'SHELXL97 (Sheldrick, 2008)'
_computing_structure_solution 'SHELXS97 (Sheldrick, 2008)'
_diffrn_ambient_temperature 298(2)
_diffrn_measured_fraction_theta_full 0.999
_diffrn_measured_fraction_theta_max 0.999
_diffrn_measurement_device_type 'Bruker SMART APEXII CCD area-detector'
_diffrn_measurement_method '\f and \w'
_diffrn_radiation_monochromator graphite
_diffrn_radiation_source 'fine-focus sealed tube'
_diffrn_radiation_type MoK\a
_diffrn_radiation_wavelength 0.71073
_diffrn_reflns_av_R_equivalents 0.0223
_diffrn_reflns_av_sigmaI/netI 0.0261
_diffrn_reflns_limit_h_max 12
_diffrn_reflns_limit_h_min -12
_diffrn_reflns_limit_k_max 15
_diffrn_reflns_limit_k_min -15
_diffrn_reflns_limit_l_max 8
_diffrn_reflns_limit_l_min -14
_diffrn_reflns_number 7496
_diffrn_reflns_theta_full 26.00
_diffrn_reflns_theta_max 26.00
_diffrn_reflns_theta_min 2.13
_exptl_absorpt_coefficient_mu 0.735
_exptl_absorpt_correction_T_max 0.8319
_exptl_absorpt_correction_T_min 0.7477
_exptl_absorpt_correction_type multi-scan
_exptl_absorpt_process_details '(SADABS; Bruker, 2002)'
_exptl_crystal_colour pale-purple
_exptl_crystal_density_diffrn 1.444
_exptl_crystal_density_method 'not measured'
_exptl_crystal_description block
_exptl_crystal_F_000 636
_exptl_crystal_size_max 0.42
_exptl_crystal_size_mid 0.35
_exptl_crystal_size_min 0.26
_refine_diff_density_max 0.792
_refine_diff_density_min -0.475
_refine_ls_extinction_method none
_refine_ls_goodness_of_fit_ref 1.088
_refine_ls_hydrogen_treatment constr
_refine_ls_matrix_type full
_refine_ls_number_parameters 184
_refine_ls_number_reflns 2787
_refine_ls_number_restraints 6
_refine_ls_restrained_S_all 1.087
_refine_ls_R_factor_all 0.0412
_refine_ls_R_factor_gt 0.0349
_refine_ls_shift/su_max 0.000
_refine_ls_shift/su_mean 0.000
_refine_ls_structure_factor_coef Fsqd
_refine_ls_weighting_details 'calc w=1/[\s^2^(Fo^2^)+(0.0465P)^2^+0.7528P] where P=(Fo^2^+2Fc^2^)/3'
_refine_ls_weighting_scheme calc
_refine_ls_wR_factor_gt 0.0917
_refine_ls_wR_factor_ref 0.0963
_reflns_number_gt 2374
_reflns_number_total 2787
_reflns_threshold_expression I>2\s(I)
_cod_data_source_file qs3005.cif
_cod_data_source_block II
_cod_original_cell_volume 1419.5(5)
_cod_original_sg_symbol_H-M 'P 21/c'
_cod_database_code 2018295
_cod_database_fobs_code 2018295

loop_
_symmetry_equiv_pos_as_xyz
'x, y, z'
'-x, y+1/2, -z+1/2'
'-x, -y, -z'
'x, -y-1/2, z-1/2'

loop_
_atom_site_type_symbol
_atom_site_label
_atom_site_fract_x
_atom_site_fract_y
_atom_site_fract_z
_atom_site_U_iso_or_equiv
_atom_site_adp_type
_atom_site_calc_flag
_atom_site_refinement_flags
_atom_site_occupancy
_atom_site_symmetry_multiplicity
C C1 0.7526(2) -0.04615(16) 0.04493(19) 0.0273(4) Uani d . 1 1
C C2 0.7228(2) 0.04756(16) -0.03733(19) 0.0271(4) Uani d . 1 1
C C3 0.6268(2) 0.18568(17) -0.1464(2) 0.0327(5) Uani d . 1 1
C C4 0.5430(3) 0.2680(2) -0.2108(2) 0.0458(6) Uani d . 1 1
H H4 0.4508 0.2746 -0.2172 0.055 Uiso calc R 1 1
C C5 0.6027(3) 0.3386(2) -0.2643(2) 0.0513(7) Uani d . 1 1
H H5 0.5493 0.3941 -0.3086 0.062 Uiso calc R 1 1
C C6 0.7409(3) 0.3298(2) -0.2542(2) 0.0479(6) Uani d . 1 1
H H6 0.7775 0.3797 -0.2915 0.057 Uiso calc R 1 1
C C7 0.8247(3) 0.24921(19) -0.1907(2) 0.0405(5) Uani d . 1 1
H H7 0.9172 0.2439 -0.1836 0.049 Uiso calc R 1 1
C C8 0.7652(2) 0.17588(16) -0.13728(19) 0.0306(4) Uani d . 1 1
C C9 1.1027(3) 0.19649(18) 0.1560(2) 0.0436(6) Uani d . 1 1
H H9 1.0744 0.2348 0.0820 0.052 Uiso calc R 1 1
C C10 1.1328(3) 0.07230(19) 0.2859(2) 0.0435(6) Uani d . 1 1
C C11 1.1320(5) -0.0205(2) 0.3448(3) 0.0761(11) Uani d . 1 1
H H11 1.0867 -0.0785 0.2999 0.091 Uiso calc R 1 1
C C12 1.2015(5) -0.0230(3) 0.4731(3) 0.1030(9) Uani d U 1 1
H H12 1.2062 -0.0851 0.5155 0.124 Uiso calc R 1 1
C C13 1.2650(5) 0.0644(3) 0.5413(3) 0.1030(9) Uani d U 1 1
H H13 1.3070 0.0600 0.6284 0.124 Uiso calc R 1 1
C C14 1.2677(5) 0.1568(3) 0.4843(3) 0.1030(9) Uani d . 1 1
H H14 1.3137 0.2145 0.5296 0.124 Uiso calc R 1 1
C C15 1.1979(3) 0.1594(2) 0.3554(2) 0.0476(6) Uani d . 1 1
N N1 0.82193(17) 0.08804(13) -0.06899(16) 0.0284(4) Uani d . 1 1
N N2 0.60315(17) 0.10275(14) -0.08198(17) 0.0322(4) Uani d . 1 1
H H2 0.5265 0.0888 -0.0720 0.039 Uiso calc R 1 1
N N3 1.07517(18) 0.09767(14) 0.15964(17) 0.0344(4) Uani d . 1 1
N N4 1.1758(2) 0.23675(16) 0.2697(2) 0.0471(5) Uani d . 1 1
H H4A 1.2035 0.2998 0.2854 0.057 Uiso calc R 1 1
Ni Ni1 1.0000 0.0000 0.0000 0.02517(13) Uani d S 1 2
O O1 0.87434(14) -0.08174(11) 0.07459(14) 0.0315(3) Uani d . 1 1
O O2 0.66174(15) -0.08014(12) 0.08110(16) 0.0405(4) Uani d . 1 1

loop_
_atom_site_aniso_label
_atom_site_aniso_U_11
_atom_site_aniso_U_22
_atom_site_aniso_U_33
_atom_site_aniso_U_12
_atom_site_aniso_U_13
_atom_site_aniso_U_23
C1 0.0256(10) 0.0271(10) 0.0298(10) -0.0018(8) 0.0111(8) -0.0005(8)
C2 0.0222(9) 0.0286(10) 0.0310(10) 0.0017(8) 0.0107(8) 0.0011(9)
C3 0.0293(11) 0.0333(11) 0.0334(11) 0.0019(9) 0.0094(9) 0.0026(9)
C4 0.0353(12) 0.0476(14) 0.0478(14) 0.0117(11) 0.0081(10) 0.0084(12)
C5 0.0567(16) 0.0413(14) 0.0477(15) 0.0137(12) 0.0105(12) 0.0159(12)
C6 0.0577(16) 0.0403(13) 0.0453(14) 0.0003(12) 0.0192(12) 0.0153(11)
C7 0.0403(12) 0.0405(13) 0.0445(13) 0.0005(10) 0.0203(11) 0.0096(11)
C8 0.0295(10) 0.0310(11) 0.0306(10) 0.0020(8) 0.0105(9) 0.0023(9)
C9 0.0521(14) 0.0347(12) 0.0431(13) -0.0022(11) 0.0169(11) -0.0041(11)
C10 0.0510(14) 0.0396(13) 0.0373(13) 0.0006(11) 0.0137(11) -0.0039(10)
C11 0.125(3) 0.0495(17) 0.0438(17) -0.0114(19) 0.0200(18) -0.0003(13)
C12 0.166(2) 0.0707(13) 0.0426(11) 0.0016(15) 0.0051(13) -0.0036(9)
C13 0.166(2) 0.0707(13) 0.0426(11) 0.0016(15) 0.0051(13) -0.0036(9)
C14 0.166(2) 0.0707(13) 0.0426(11) 0.0016(15) 0.0051(13) -0.0036(9)
C15 0.0519(15) 0.0445(14) 0.0427(14) 0.0036(12) 0.0137(12) -0.0105(11)
N1 0.0246(8) 0.0288(9) 0.0336(9) 0.0023(7) 0.0130(7) 0.0048(7)
N2 0.0212(8) 0.0361(10) 0.0403(10) 0.0023(7) 0.0126(7) 0.0053(8)
N3 0.0344(10) 0.0326(10) 0.0365(10) -0.0014(8) 0.0138(8) -0.0029(8)
N4 0.0550(13) 0.0348(11) 0.0529(13) -0.0090(10) 0.0219(10) -0.0128(10)
Ni1 0.02038(19) 0.0257(2) 0.0310(2) 0.00080(14) 0.01162(15) 0.00160(15)
O1 0.0240(7) 0.0309(8) 0.0417(8) 0.0025(6) 0.0146(6) 0.0074(6)
O2 0.0311(8) 0.0403(9) 0.0572(10) 0.0020(7) 0.0246(8) 0.0132(8)

loop_
_atom_type_symbol
_atom_type_description
_atom_type_scat_dispersion_real
_atom_type_scat_dispersion_imag
_atom_type_scat_source
C C 0.0033 0.0016 'International Tables Vol C Tables 4.2.6.8 and 6.1.1.4'
H H 0.0000 0.0000 'International Tables Vol C Tables 4.2.6.8 and 6.1.1.4'
N N 0.0061 0.0033 'International Tables Vol C Tables 4.2.6.8 and 6.1.1.4'
O O 0.0106 0.0060 'International Tables Vol C Tables 4.2.6.8 and 6.1.1.4'
Ni Ni 0.3393 1.1124 'International Tables Vol C Tables 4.2.6.8 and 6.1.1.4'

loop_
_geom_angle_atom_site_label_1
_geom_angle_atom_site_label_2
_geom_angle_atom_site_label_3
_geom_angle_site_symmetry_1
_geom_angle_site_symmetry_3
_geom_angle
_geom_angle_publ_flag
O2 C1 O1 . . 125.71(19) ?
O2 C1 C2 . . 119.85(17) ?
O1 C1 C2 . . 114.40(17) ?
N1 C2 N2 . . 112.34(18) ?
N1 C2 C1 . . 120.07(17) ?
N2 C2 C1 . . 127.51(17) ?
N2 C3 C4 . . 132.8(2) ?
N2 C3 C8 . . 105.86(18) ?
C4 C3 C8 . . 121.4(2) ?
C5 C4 C3 . . 116.9(2) ?
C5 C4 H4 . . 121.5 ?
C3 C4 H4 . . 121.5 ?
C4 C5 C6 . . 121.9(2) ?
C4 C5 H5 . . 119.0 ?
C6 C5 H5 . . 119.0 ?
C7 C6 C5 . . 121.7(2) ?
C7 C6 H6 . . 119.1 ?
C5 C6 H6 . . 119.1 ?
C6 C7 C8 . . 117.2(2) ?
C6 C7 H7 . . 121.4 ?
C8 C7 H7 . . 121.4 ?
N1 C8 C7 . . 130.5(2) ?
N1 C8 C3 . . 108.61(18) ?
C7 C8 C3 . . 120.9(2) ?
N3 C9 N4 . . 113.2(2) ?
N3 C9 H9 . . 123.4 ?
N4 C9 H9 . . 123.4 ?
C11 C10 N3 . . 129.9(2) ?
C11 C10 C15 . . 120.7(3) ?
N3 C10 C15 . . 109.4(2) ?
C12 C11 C10 . . 116.8(3) ?
C12 C11 H11 . . 121.6 ?
C10 C11 H11 . . 121.6 ?
C11 C12 C13 . . 121.9(4) ?
C11 C12 H12 . . 119.0 ?
C13 C12 H12 . . 119.0 ?
C14 C13 C12 . . 122.0(3) ?
C14 C13 H13 . . 119.0 ?
C12 C13 H13 . . 119.0 ?
C13 C14 C15 . . 116.0(3) ?
C13 C14 H14 . . 122.0 ?
C15 C14 H14 . . 122.0 ?
N4 C15 C14 . . 132.1(3) ?
N4 C15 C10 . . 105.4(2) ?
C14 C15 C10 . . 122.5(3) ?
C2 N1 C8 . . 106.13(16) ?
C2 N1 Ni1 . . 110.44(13) ?
C8 N1 Ni1 . . 143.43(14) ?
C2 N2 C3 . . 107.05(17) ?
C2 N2 H2 . . 126.5 ?
C3 N2 H2 . . 126.5 ?
C9 N3 C10 . . 104.6(2) ?
C9 N3 Ni1 . . 124.40(17) ?
C10 N3 Ni1 . . 129.71(15) ?
C9 N4 C15 . . 107.4(2) ?
C9 N4 H4A . . 126.3 ?
C15 N4 H4A . . 126.3 ?
N1 Ni1 N1 . 3_755 180 yes
N1 Ni1 O1 . 3_755 99.52(6) yes
N1 Ni1 O1 3_755 3_755 80.48(6) yes
N1 Ni1 O1 . . 80.48(6) yes
N1 Ni1 O1 3_755 . 99.52(6) yes
O1 Ni1 O1 3_755 . 180 yes
N1 Ni1 N3 . . 89.17(7) yes
N1 Ni1 N3 3_755 . 90.83(7) yes
O1 Ni1 N3 3_755 . 88.48(7) yes
O1 Ni1 N3 . . 91.52(7) yes
N1 Ni1 N3 . 3_755 90.83(7) yes
N1 Ni1 N3 3_755 3_755 89.17(7) yes
O1 Ni1 N3 3_755 3_755 91.52(7) yes
O1 Ni1 N3 . 3_755 88.48(7) yes
N3 Ni1 N3 . 3_755 180 yes
C1 O1 Ni1 . . 114.51(13) ?

loop_
_geom_bond_atom_site_label_1
_geom_bond_atom_site_label_2
_geom_bond_site_symmetry_2
_geom_bond_distance
_geom_bond_publ_flag
C1 O2 . 1.241(2) ?
C1 O1 . 1.258(2) ?
C1 C2 . 1.495(3) ?
C2 N1 . 1.317(3) ?
C2 N2 . 1.349(3) ?
C3 N2 . 1.376(3) ?
C3 C4 . 1.394(3) ?
C3 C8 . 1.398(3) ?
C4 C5 . 1.370(4) ?
C4 H4 . 0.9300 ?
C5 C6 . 1.392(4) ?
C5 H5 . 0.9300 ?
C6 C7 . 1.374(3) ?
C6 H6 . 0.9300 ?
C7 C8 . 1.391(3) ?
C7 H7 . 0.9300 ?
C8 N1 . 1.378(3) ?
C9 N3 . 1.312(3) ?
C9 N4 . 1.342(3) ?
C9 H9 . 0.9300 ?
C10 C11 . 1.379(4) ?
C10 N3 . 1.384(3) ?
C10 C15 . 1.396(3) ?
C11 C12 . 1.375(5) ?
C11 H11 . 0.9300 ?
C12 C13 . 1.391(5) ?
C12 H12 . 0.9300 ?
C13 C14 . 1.367(5) ?
C13 H13 . 0.9300 ?
C14 C15 . 1.382(4) ?
C14 H14 . 0.9300 ?
C15 N4 . 1.361(3) ?
N1 Ni1 . 2.0492(17) yes
N2 H2 . 0.8600 ?
N3 Ni1 . 2.1181(18) yes
N4 H4A . 0.8600 ?
Ni1 N1 3_755 2.0492(17) yes
Ni1 O1 3_755 2.0915(14) yes
Ni1 O1 . 2.0915(14) yes
Ni1 N3 3_755 2.1181(18) yes

loop_
_geom_hbond_atom_site_label_D
_geom_hbond_atom_site_label_H
_geom_hbond_atom_site_label_A
_geom_hbond_site_symmetry_A
_geom_hbond_distance_DH
_geom_hbond_distance_HA
_geom_hbond_distance_DA
_geom_hbond_angle_DHA
_geom_hbond_publ_flag
N4 H4A O1 2_755 0.86 2.56 3.111(2) 122.7 yes
N4 H4A O2 2_755 0.86 2.25 3.030(3) 150.0 yes
N2 H2 O2 3_655 0.86 1.91 2.753(2) 166.7 yes

loop_
_geom_torsion_atom_site_label_1
_geom_torsion_atom_site_label_2
_geom_torsion_atom_site_label_3
_geom_torsion_atom_site_label_4
_geom_torsion_site_symmetry_1
_geom_torsion_site_symmetry_4
_geom_torsion
O2 C1 C2 N1 . . 175.41(19)
O1 C1 C2 N1 . . -2.4(3)
O2 C1 C2 N2 . . -1.2(3)
O1 C1 C2 N2 . . -178.92(19)
N2 C3 C4 C5 . . 179.4(2)
C8 C3 C4 C5 . . -0.1(4)
C3 C4 C5 C6 . . -0.6(4)
C4 C5 C6 C7 . . 0.4(4)
C5 C6 C7 C8 . . 0.5(4)
C6 C7 C8 N1 . . -179.9(2)
C6 C7 C8 C3 . . -1.2(3)
N2 C3 C8 N1 . . 0.4(2)
C4 C3 C8 N1 . . -180.0(2)
N2 C3 C8 C7 . . -178.6(2)
C4 C3 C8 C7 . . 1.1(3)
N3 C10 C11 C12 . . 178.6(3)
C15 C10 C11 C12 . . -2.0(6)
C10 C11 C12 C13 . . 2.5(7)
C11 C12 C13 C14 . . -3.1(8)
C12 C13 C14 C15 . . 2.9(7)
C13 C14 C15 N4 . . 178.1(4)
C13 C14 C15 C10 . . -2.4(6)
C11 C10 C15 N4 . . -178.3(3)
N3 C10 C15 N4 . . 1.2(3)
C11 C10 C15 C14 . . 2.0(5)
N3 C10 C15 C14 . . -178.4(3)
N2 C2 N1 C8 . . 0.8(2)
C1 C2 N1 C8 . . -176.29(18)
N2 C2 N1 Ni1 . . -179.43(14)
C1 C2 N1 Ni1 . . 3.5(2)
C7 C8 N1 C2 . . 178.2(2)
C3 C8 N1 C2 . . -0.7(2)
C7 C8 N1 Ni1 . . -1.5(4)
C3 C8 N1 Ni1 . . 179.63(18)
N1 C2 N2 C3 . . -0.6(2)
C1 C2 N2 C3 . . 176.2(2)
C4 C3 N2 C2 . . -179.5(3)
C8 C3 N2 C2 . . 0.1(2)
N4 C9 N3 C10 . . 1.1(3)
N4 C9 N3 Ni1 . . -166.88(16)
C11 C10 N3 C9 . . 178.1(3)
C15 C10 N3 C9 . . -1.4(3)
C11 C10 N3 Ni1 . . -14.8(4)
C15 C10 N3 Ni1 . . 165.70(16)
N3 C9 N4 C15 . . -0.4(3)
C14 C15 N4 C9 . . 179.1(4)
C10 C15 N4 C9 . . -0.5(3)
C2 N1 Ni1 O1 . 3_755 177.35(14)
C8 N1 Ni1 O1 . 3_755 -3.0(2)
C2 N1 Ni1 O1 . . -2.65(14)
C8 N1 Ni1 O1 . . 177.0(2)
C2 N1 Ni1 N3 . . -94.33(15)
C8 N1 Ni1 N3 . . 85.4(2)
C2 N1 Ni1 N3 . 3_755 85.67(15)
C8 N1 Ni1 N3 . 3_755 -94.6(2)
C9 N3 Ni1 N1 . . -63.25(19)
C10 N3 Ni1 N1 . . 131.9(2)
C9 N3 Ni1 N1 . 3_755 116.75(19)
C10 N3 Ni1 N1 . 3_755 -48.1(2)
C9 N3 Ni1 O1 . 3_755 36.30(19)
C10 N3 Ni1 O1 . 3_755 -128.5(2)
C9 N3 Ni1 O1 . . -143.70(19)
C10 N3 Ni1 O1 . . 51.5(2)
O2 C1 O1 Ni1 . . -177.79(18)
C2 C1 O1 Ni1 . . -0.2(2)
N1 Ni1 O1 C1 . . 1.54(14)
N1 Ni1 O1 C1 3_755 . -178.46(14)
N3 Ni1 O1 C1 . . 90.45(15)
N3 Ni1 O1 C1 3_755 . -89.55(15)
